data_7130313
loop_
_publ_author_name
'Nolan, Steven P.'
'Van Hecke, Kristof'
'Tzouras, Nikolaos V.'
'Gobbo, Alberto'
'Bracho, Nestor'
'Bhandary, Subhrajyoti'
'Vougioukalakis, Georgios C.'
'Chalkidis, Savvas'

_publ_section_title
;
 Hydrogen bonding-enabled gold catalysis: Ligand effects in gold-catalyzed
 cycloisomerizations in hexafluoroisopropanol (HFIP)
;
_journal_name_full 'Chemical Communications'
_journal_paper_doi 10.1039/D2CC03056J
_journal_year 2022
_chemical_formula_moiety 'C30 H37 Au F6 N2 O'
_chemical_formula_sum 'C30 H37 Au F6 N2 O'
_chemical_formula_weight 752.58
_space_group_crystal_system monoclinic
_space_group_IT_number 14
_space_group_name_Hall '-P 2ybc'
_space_group_name_H-M_alt 'P 1 21/c 1'
_atom_sites_solution_hydrogens geom
_atom_sites_solution_primary dual
_audit_creation_date 2021-12-06
_audit_creation_method
;
Olex2 1.3
(compiled 2020.11.12 svn.r5f609507 for OlexSys, GUI svn.r6408)
;
_audit_update_record
;
2022-05-30 deposited with the CCDC.	2022-07-01 downloaded from the CCDC.
;
_cell_angle_alpha 90
_cell_angle_beta 94.4900(10)
_cell_angle_gamma 90
_cell_formula_units_Z 4
_cell_length_a 10.68810(10)
_cell_length_b 16.1389(2)
_cell_length_c 17.6877(2)
_cell_measurement_reflns_used 11376
_cell_measurement_temperature 100(2)
_cell_measurement_theta_max 73.7910
_cell_measurement_theta_min 3.6880
_cell_volume 3041.66(6)
_computing_cell_refinement 'CrysAlisPro 1.171.41.119a (Rigaku OD, 2021)'
_computing_data_collection 'CrysAlisPro 1.171.41.119a (Rigaku OD, 2021)'
_computing_data_reduction 'CrysAlisPro 1.171.41.119a (Rigaku OD, 2021)'
_computing_molecular_graphics 'Olex2 1.3 (Dolomanov et al., 2009)'
_computing_publication_material 'Olex2 1.3 (Dolomanov et al., 2009)'
_computing_structure_refinement 'SHELXL 2018/3 (Sheldrick, 2015)'
_computing_structure_solution 'SHELXT 2018/2 (Sheldrick, 2018)'
_diffrn_ambient_environment N~2~
_diffrn_ambient_temperature 100(2)
_diffrn_detector 'CCD plate'
_diffrn_detector_area_resol_mean 10.4839
_diffrn_detector_type Atlas
_diffrn_measured_fraction_theta_full 1.000
_diffrn_measured_fraction_theta_max 0.989
_diffrn_measurement_details
;
List of Runs (angles in degrees, time in seconds):

  # Type    Start    End  Width  t~exp~   \w     \q     \k     \f   Frames
#--------------------------------------------------------------------------
  1  \w    -86.00  -6.00   1.00    1.00    --  -41.41 125.00-180.00   80
  2  \w    -66.00  33.00   1.00    1.00    --  -41.41  38.00 120.00   99
  3  \w   -114.00 -13.00   1.00    1.00    --  -41.41 -57.00 -30.00  101
  4  \w     33.00 112.00   1.00    2.00    --  106.28-125.00 150.00   79
  5  \w     33.00 112.00   1.00    2.00    --  106.28-125.00-150.00   79
  6  \w     54.00 178.00   1.00    2.00    --  106.28  15.00 -30.00  124
  7  \w    103.00 178.00   1.00    2.00    --  106.28  77.00-150.00   75
  8  \w     33.00 132.00   1.00    2.00    --  106.28 -45.00 150.00   99
  9  \w     24.00 106.00   1.00    2.00    --  106.28 -94.00   0.00   82
 10  \w   -114.00 -13.00   1.00    1.00    --  -41.41 -57.00  60.00  101
 11  \w   -114.00 -13.00   1.00    1.00    --  -41.41 -57.00-150.00  101
 12  \w     13.00 114.00   1.00    1.00    --   41.41  57.00 150.00  101
 13  \w     77.00 178.00   1.00    2.00    --  106.28  61.00-180.00  101
 14  \w     78.00 178.00   1.00    2.00    --  106.28  30.00  60.00  100
 15  \w     97.00 178.00   1.00    2.00    --  106.28 125.00  60.00   81
 16  \w     80.00 162.00   1.00    2.00    --  106.28  45.00   0.00   82
 17  \w     78.00 178.00   1.00    2.00    --  106.28  30.00 150.00  100
;
_diffrn_measurement_device 'four-circle diffractometer'
_diffrn_measurement_device_type 'SuperNova, Dual, Cu at home/near, Atlas'
_diffrn_measurement_method '\w scans'
_diffrn_orient_matrix_type 'CrysAlisPro convention (1999,Acta A55,543-557)'
_diffrn_orient_matrix_UB_11 -0.1219863000
_diffrn_orient_matrix_UB_12 0.0085590000
_diffrn_orient_matrix_UB_13 0.0403242000
_diffrn_orient_matrix_UB_21 0.0732910000
_diffrn_orient_matrix_UB_22 0.0437549000
_diffrn_orient_matrix_UB_23 0.0670669000
_diffrn_orient_matrix_UB_31 -0.0255699000
_diffrn_orient_matrix_UB_32 0.0843999000
_diffrn_orient_matrix_UB_33 -0.0388442000
_diffrn_radiation_monochromator mirror
_diffrn_radiation_probe x-ray
_diffrn_radiation_type 'Cu K\a'
_diffrn_radiation_wavelength 1.54184
_diffrn_reflns_av_R_equivalents 0.0606
_diffrn_reflns_av_unetI/netI 0.0458
_diffrn_reflns_Laue_measured_fraction_full 1.000
_diffrn_reflns_Laue_measured_fraction_max 0.989
_diffrn_reflns_limit_h_max 13
_diffrn_reflns_limit_h_min -13
_diffrn_reflns_limit_k_max 19
_diffrn_reflns_limit_k_min -17
_diffrn_reflns_limit_l_max 21
_diffrn_reflns_limit_l_min -21
_diffrn_reflns_number 29219
_diffrn_reflns_point_group_measured_fraction_full 1.000
_diffrn_reflns_point_group_measured_fraction_max 0.989
_diffrn_reflns_theta_full 67.684
_diffrn_reflns_theta_max 73.840
_diffrn_reflns_theta_min 3.713
_diffrn_source 'micro-focus sealed X-ray tube'
_diffrn_source_type 'SuperNova (Cu) X-ray Source'
_exptl_absorpt_coefficient_mu 9.634
_exptl_absorpt_correction_T_max 1.00000
_exptl_absorpt_correction_T_min 0.67335
_exptl_absorpt_correction_type multi-scan
_exptl_absorpt_process_details
;
CrysAlisPro 1.171.41.119a (Rigaku Oxford Diffraction, 2021)
Empirical absorption correction using spherical harmonics,
implemented in SCALE3 ABSPACK scaling algorithm.
;
_exptl_crystal_colour colourless
_exptl_crystal_colour_primary colourless
_exptl_crystal_density_diffrn 1.643
_exptl_crystal_description plate
_exptl_crystal_F_000 1488
_exptl_crystal_size_max 0.18
_exptl_crystal_size_mid 0.11
_exptl_crystal_size_min 0.04
_refine_diff_density_max 0.674
_refine_diff_density_min -0.489
_refine_diff_density_rms 0.105
_refine_ls_extinction_method none
_refine_ls_goodness_of_fit_ref 1.058
_refine_ls_hydrogen_treatment constr
_refine_ls_matrix_type full
_refine_ls_number_parameters 443
_refine_ls_number_reflns 6087
_refine_ls_number_restraints 312
_refine_ls_restrained_S_all 1.061
_refine_ls_R_factor_all 0.0477
_refine_ls_R_factor_gt 0.0306
_refine_ls_shift/su_max 0.001
_refine_ls_shift/su_mean 0.000
_refine_ls_structure_factor_coef Fsqd
_refine_ls_weighting_details 'w=1/[\s^2^(Fo^2^)+(0.0229P)^2^] where P=(Fo^2^+2Fc^2^)/3'
_refine_ls_weighting_scheme calc
_refine_ls_wR_factor_gt 0.0565
_refine_ls_wR_factor_ref 0.0612
_reflns_Friedel_coverage 0.000
_reflns_number_gt 4851
_reflns_number_total 6087
_reflns_threshold_expression 'I > 2\s(I)'
_cod_data_source_file d2cc03056j2.cif
_cod_data_source_block nt474-c6d6-hex-100k
_cod_database_code 7130313
_shelx_shelxl_version_number 2018/3
_shelx_space_group_comment
;
The symmetry employed for this shelxl refinement is uniquely defined
by the following loop, which should always be used as a source of
symmetry information in preference to the above space-group names.
They are only intended as comments.
;
_shelx_estimated_absorpt_t_max 0.699
_shelx_estimated_absorpt_t_min 0.276
_reflns_odcompleteness_completeness 99.98
_reflns_odcompleteness_iscentric 1
_reflns_odcompleteness_theta 66.97
_olex2_refinement_description
;
1. Fixed Uiso
 At 1.2 times of:
  All C(H) groups, All C(H,H) groups
 At 1.5 times of:
  All C(H,H,H) groups
2. Restrained distances
 C29A-C28 \\sim C29-C28 \\sim C28-C30 \\sim C28-C30A
 with sigma of 0.02
 F4-C30 \\sim F7A-C30A \\sim F5-C30 \\sim F5A-C30A \\sim F6A-C30A \\sim F6-C30
\\sim F3A-C29A \\sim F3-C29
 \\sim F2-C29 \\sim F2A-C29A \\sim F1A-C29A \\sim F1-C29
 with sigma of 0.02
3. Uiso/Uaniso restraints and constraints
O1 \\sim F2 \\sim F5 \\sim C28 \\sim F6 \\sim F3 \\sim F1 \\sim C29 \\sim F4
\\sim C30 \\sim C29A \\sim F3A \\sim F2A \\sim F1A \\sim C30A \\sim F7A \\sim
F6A \\sim F5A: within 2A with sigma of 0.01 and sigma for terminal atoms of
0.02 within 2A
4. Others
 Sof(H28A)=Sof(C29A)=Sof(F3A)=Sof(F2A)=Sof(F1A)=1-FVAR(1)
 Sof(F2)=Sof(H28)=Sof(F3)=Sof(F1)=Sof(C29)=FVAR(1)
 Sof(C30A)=Sof(F7A)=Sof(F6A)=Sof(F5A)=1-FVAR(2)
 Sof(F5)=Sof(F6)=Sof(F4)=Sof(C30)=FVAR(2)
5.a Ternary CH refined with riding coordinates:
 C22(H22), C28(H28), C28(H28A), C13(H13), C25(H25), C10(H10)
5.b Aromatic/amide H refined with riding coordinates:
 C20(H20), C3(H3), C2(H2), C19(H19), C18(H18), C8(H8), C6(H6), C7(H7)
5.c Idealised Me refined as rotating group:
 C23(H23A,H23B,H23C), C11(H11A,H11B,H11C), C26(H26A,H26B,H26C), C24(H24A,H24B,
 H24C), C12(H12A,H12B,H12C), C27(H27A,H27B,H27C), C14(H14A,H14B,H14C), C15(H15A,
 H15B,H15C)
;
_olex2_date_sample_data_collection 2021-11-23
_olex2_submission_special_instructions 'No special instructions were received'
_oxdiff_exptl_absorpt_empirical_details
;
Empirical correction (ABSPACK) includes:
- Absorption correction using spherical harmonics
- Frame scaling
;
_oxdiff_exptl_absorpt_empirical_full_max 1.414
_oxdiff_exptl_absorpt_empirical_full_min 0.726

loop_
_space_group_symop_operation_xyz
'x, y, z'
'-x, y+1/2, -z+1/2'
'-x, -y, -z'
'x, -y-1/2, z-1/2'

loop_
_atom_site_label
_atom_site_type_symbol
_atom_site_fract_x
_atom_site_fract_y
_atom_site_fract_z
_atom_site_U_iso_or_equiv
_atom_site_adp_type
_atom_site_occupancy
_atom_site_site_symmetry_order
_atom_site_calc_flag
_atom_site_refinement_flags_posn
_atom_site_refinement_flags_adp
_atom_site_refinement_flags_occupancy
_atom_site_disorder_assembly
_atom_site_disorder_group
Au1 Au 0.31539(2) 0.54619(2) 0.31858(2) 0.01987(5) Uani 1 1 d . . . . .
O1 O 0.2445(3) 0.6518(2) 0.35909(17) 0.0318(7) Uani 1 1 d . U . . .
F2 F 0.0657(13) 0.8300(11) 0.3020(10) 0.039(2) Uani 0.637(16) 1 d D U P A 1
F5 F -0.076(3) 0.7167(17) 0.334(2) 0.055(5) Uani 0.436(12) 1 d D U P A 1
N1 N 0.4214(3) 0.4312(2) 0.20967(18) 0.0199(7) Uani 1 1 d . . . . .
N2 N 0.4046(3) 0.3698(2) 0.31567(18) 0.0199(7) Uani 1 1 d . . . . .
C1 C 0.3870(3) 0.4436(3) 0.2808(2) 0.0197(8) Uani 1 1 d . . . . .
C20 C 0.2739(4) 0.3137(3) 0.4970(2) 0.0251(9) Uani 1 1 d . . . . .
H20 H 0.196076 0.299733 0.516230 0.030 Uiso 1 1 calc R U . . .
C4 C 0.4292(4) 0.4952(3) 0.1531(2) 0.0218(9) Uani 1 1 d . . . . .
C16 C 0.3950(4) 0.3537(3) 0.3958(2) 0.0209(8) Uani 1 1 d . . . . .
C3 C 0.4506(4) 0.3115(3) 0.2668(2) 0.0242(9) Uani 1 1 d . . . . .
H3 H 0.470746 0.255360 0.278234 0.029 Uiso 1 1 calc R U . . .
C2 C 0.4608(4) 0.3504(3) 0.2005(2) 0.0238(9) Uani 1 1 d . . . . .
H2 H 0.489584 0.326877 0.155764 0.029 Uiso 1 1 calc R U . . .
C19 C 0.3824(4) 0.3146(3) 0.5456(2) 0.0266(10) Uani 1 1 d . . . . .
H19 H 0.378037 0.300950 0.597581 0.032 Uiso 1 1 calc R U . . .
C9 C 0.5439(4) 0.5376(3) 0.1521(2) 0.0255(9) Uani 1 1 d . . . . .
C18 C 0.4974(4) 0.3354(3) 0.5191(2) 0.0252(9) Uani 1 1 d . . . . .
H18 H 0.570854 0.335594 0.553069 0.030 Uiso 1 1 calc R U . . .
C22 C 0.1570(4) 0.3332(3) 0.3688(2) 0.0259(10) Uani 1 1 d . . . . .
H22 H 0.179539 0.342768 0.315636 0.031 Uiso 1 1 calc R U . . .
C28 C 0.1438(4) 0.6915(3) 0.3241(2) 0.0248(9) Uani 1 1 d D U . . .
H28 H 0.143151 0.673818 0.269912 0.030 Uiso 0.637(16) 1 calc R U P A 1
H28A H 0.128530 0.675985 0.269447 0.030 Uiso 0.363(16) 1 calc R U P A 2
C21 C 0.2773(4) 0.3329(3) 0.4205(2) 0.0234(9) Uani 1 1 d . . . . .
C17 C 0.5058(4) 0.3559(3) 0.4429(2) 0.0220(9) Uani 1 1 d . . . . .
C13 C 0.2014(4) 0.4645(3) 0.1081(2) 0.0330(11) Uani 1 1 d . . . . .
H13 H 0.211055 0.428284 0.154037 0.040 Uiso 1 1 calc R U . . .
C25 C 0.6323(4) 0.3802(3) 0.4148(3) 0.0274(10) Uani 1 1 d . . . . .
H25 H 0.617505 0.397518 0.360557 0.033 Uiso 1 1 calc R U . . .
C23 C 0.0716(4) 0.4039(3) 0.3904(3) 0.0366(12) Uani 1 1 d . . . . .
H23A H 0.042405 0.393179 0.440632 0.055 Uiso 1 1 calc R U . . .
H23B H -0.000782 0.407781 0.352963 0.055 Uiso 1 1 calc R U . . .
H23C H 0.118400 0.456197 0.391462 0.055 Uiso 1 1 calc R U . . .
C8 C 0.5500(5) 0.5980(3) 0.0961(3) 0.0315(11) Uani 1 1 d . . . . .
H8 H 0.625377 0.628683 0.093372 0.038 Uiso 1 1 calc R U . . .
C10 C 0.6532(4) 0.5212(3) 0.2098(3) 0.0305(11) Uani 1 1 d . . . . .
H10 H 0.637345 0.466956 0.234692 0.037 Uiso 1 1 calc R U . . .
C5 C 0.3251(4) 0.5107(3) 0.1029(2) 0.0274(10) Uani 1 1 d . . . . .
C6 C 0.3367(4) 0.5714(3) 0.0478(3) 0.0318(11) Uani 1 1 d . . . . .
H6 H 0.267523 0.583464 0.012463 0.038 Uiso 1 1 calc R U . . .
C11 C 0.7778(5) 0.5141(3) 0.1738(3) 0.0376(12) Uani 1 1 d . . . . .
H11A H 0.770452 0.472461 0.133342 0.056 Uiso 1 1 calc R U . . .
H11B H 0.843756 0.497528 0.212394 0.056 Uiso 1 1 calc R U . . .
H11C H 0.799224 0.567834 0.152397 0.056 Uiso 1 1 calc R U . . .
F6 F 0.0251(10) 0.6584(10) 0.4239(6) 0.066(3) Uani 0.436(12) 1 d D U P A 1
F3 F 0.2225(11) 0.8125(4) 0.3876(5) 0.067(3) Uani 0.637(16) 1 d D U P A 1
F1 F 0.2530(8) 0.7973(6) 0.2718(6) 0.071(2) Uani 0.637(16) 1 d D U P A 1
C7 C 0.4487(5) 0.6146(3) 0.0440(3) 0.0366(12) Uani 1 1 d . . . . .
H7 H 0.455980 0.655437 0.005945 0.044 Uiso 1 1 calc R U . . .
C26 C 0.7214(5) 0.3064(3) 0.4181(3) 0.0436(14) Uani 1 1 d . . . . .
H26A H 0.738309 0.288640 0.470879 0.065 Uiso 1 1 calc R U . . .
H26B H 0.800265 0.322422 0.397370 0.065 Uiso 1 1 calc R U . . .
H26C H 0.682908 0.260673 0.388126 0.065 Uiso 1 1 calc R U . . .
C24 C 0.0880(5) 0.2504(3) 0.3711(3) 0.0367(12) Uani 1 1 d . . . . .
H24A H 0.143502 0.205650 0.356776 0.055 Uiso 1 1 calc R U . . .
H24B H 0.012993 0.251837 0.335474 0.055 Uiso 1 1 calc R U . . .
H24C H 0.063153 0.240479 0.422497 0.055 Uiso 1 1 calc R U . . .
C12 C 0.6606(4) 0.5872(3) 0.2709(3) 0.0377(12) Uani 1 1 d . . . . .
H12A H 0.681219 0.640666 0.248617 0.057 Uiso 1 1 calc R U . . .
H12B H 0.725903 0.572391 0.310569 0.057 Uiso 1 1 calc R U . . .
H12C H 0.579568 0.591389 0.292947 0.057 Uiso 1 1 calc R U . . .
C27 C 0.6898(5) 0.4535(3) 0.4595(3) 0.0391(11) Uani 1 1 d . . . . .
H27A H 0.631505 0.500401 0.455427 0.059 Uiso 1 1 calc R U . . .
H27B H 0.768846 0.469276 0.438808 0.059 Uiso 1 1 calc R U . . .
H27C H 0.706090 0.437814 0.512864 0.059 Uiso 1 1 calc R U . . .
C29 C 0.1689(11) 0.7836(6) 0.3223(6) 0.0395(19) Uani 0.637(16) 1 d D U P A 1
F4 F 0.0007(8) 0.5853(5) 0.3221(9) 0.061(3) Uani 0.436(12) 1 d D U P A 1
C14 C 0.1712(6) 0.4089(4) 0.0400(3) 0.0584(18) Uani 1 1 d . . . . .
H14A H 0.164612 0.442440 -0.006282 0.088 Uiso 1 1 calc R U . . .
H14B H 0.091429 0.380426 0.045399 0.088 Uiso 1 1 calc R U . . .
H14C H 0.238209 0.367816 0.037002 0.088 Uiso 1 1 calc R U . . .
C30 C 0.0191(12) 0.6624(8) 0.3487(8) 0.043(3) Uani 0.436(12) 1 d D U P A 1
C15 C 0.0943(6) 0.5233(5) 0.1185(5) 0.080(3) Uani 1 1 d . . . . .
H15A H 0.116593 0.559936 0.161668 0.120 Uiso 1 1 calc R U . . .
H15B H 0.018997 0.491603 0.128032 0.120 Uiso 1 1 calc R U . . .
H15C H 0.077811 0.556694 0.072475 0.120 Uiso 1 1 calc R U . . .
C29A C 0.1631(18) 0.7833(9) 0.3355(11) 0.043(3) Uani 0.363(16) 1 d D U P A 2
F3A F 0.1509(17) 0.8051(9) 0.4071(8) 0.059(4) Uani 0.363(16) 1 d D U P A 2
F2A F 0.084(3) 0.829(2) 0.2905(18) 0.052(5) Uani 0.363(16) 1 d D U P A 2
F1A F 0.2727(11) 0.8115(8) 0.3166(12) 0.065(3) Uani 0.363(16) 1 d D U P A 2
C30A C 0.0283(10) 0.6778(7) 0.3688(6) 0.043(2) Uani 0.564(12) 1 d D U P A 2
F7A F 0.0048(8) 0.5976(5) 0.3795(7) 0.076(3) Uani 0.564(12) 1 d D U P A 2
F6A F 0.0381(7) 0.7116(7) 0.4384(4) 0.061(2) Uani 0.564(12) 1 d D U P A 2
F5A F -0.0777(18) 0.7021(12) 0.3272(18) 0.048(3) Uani 0.564(12) 1 d D U P A 2

loop_
_atom_site_aniso_label
_atom_site_aniso_U_11
_atom_site_aniso_U_22
_atom_site_aniso_U_33
_atom_site_aniso_U_23
_atom_site_aniso_U_13
_atom_site_aniso_U_12
Au1 0.01814(7) 0.02174(9) 0.01963(8) -0.00164(9) 0.00092(5) 0.00255(9)
O1 0.0286(16) 0.0317(19) 0.0337(17) -0.0127(14) -0.0071(13) 0.0117(14)
F2 0.032(4) 0.022(3) 0.061(6) 0.007(4) -0.001(3) 0.005(3)
F5 0.026(7) 0.055(10) 0.083(8) 0.008(8) 0.005(6) 0.014(7)
N1 0.0196(16) 0.021(2) 0.0199(17) -0.0022(13) 0.0048(12) -0.0024(14)
N2 0.0193(16) 0.0216(19) 0.0187(17) -0.0006(14) 0.0008(12) 0.0007(15)
C1 0.0154(16) 0.022(2) 0.0217(19) -0.0028(18) -0.0005(13) -0.0031(17)
C20 0.026(2) 0.024(2) 0.026(2) 0.0035(18) 0.0036(17) 0.0004(18)
C4 0.024(2) 0.021(2) 0.021(2) -0.0011(17) 0.0067(16) 0.0025(17)
C16 0.022(2) 0.019(2) 0.021(2) 0.0000(17) 0.0016(15) -0.0013(17)
C3 0.021(2) 0.020(2) 0.031(2) -0.0063(18) 0.0007(17) -0.0007(18)
C2 0.0210(19) 0.020(2) 0.031(2) -0.0028(18) 0.0045(16) 0.0010(18)
C19 0.039(3) 0.022(2) 0.018(2) 0.0009(17) 0.0005(17) 0.005(2)
C9 0.029(2) 0.020(2) 0.028(2) -0.0022(19) 0.0086(16) 0.003(2)
C18 0.028(2) 0.023(2) 0.025(2) 0.0037(17) -0.0016(17) -0.0008(18)
C22 0.0177(19) 0.033(3) 0.027(2) 0.0049(19) 0.0016(16) -0.0032(18)
C28 0.0248(19) 0.023(2) 0.027(2) -0.0039(17) 0.0005(16) 0.0032(17)
C21 0.023(2) 0.024(2) 0.023(2) 0.0028(17) 0.0018(16) 0.0008(18)
C17 0.0213(19) 0.017(2) 0.027(2) -0.0001(17) 0.0004(16) 0.0009(17)
C13 0.026(2) 0.049(3) 0.023(2) 0.003(2) -0.0007(16) 0.000(2)
C25 0.019(2) 0.029(3) 0.032(2) 0.003(2) -0.0048(17) -0.0034(19)
C23 0.025(2) 0.033(3) 0.051(3) 0.013(2) -0.001(2) 0.001(2)
C8 0.037(3) 0.024(3) 0.036(3) 0.001(2) 0.015(2) -0.004(2)
C10 0.024(2) 0.030(3) 0.038(3) 0.003(2) 0.0061(18) -0.0042(19)
C5 0.031(2) 0.032(3) 0.020(2) -0.0017(19) 0.0050(17) 0.005(2)
C6 0.035(2) 0.035(3) 0.024(2) 0.0020(19) 0.0004(18) 0.005(2)
C11 0.029(2) 0.029(3) 0.056(3) 0.000(2) 0.011(2) 0.000(2)
F6 0.046(4) 0.088(8) 0.068(6) 0.022(6) 0.025(4) 0.002(6)
F3 0.089(6) 0.030(3) 0.074(5) -0.006(3) -0.053(4) -0.007(4)
F1 0.054(4) 0.081(5) 0.081(6) 0.026(4) 0.017(4) -0.020(3)
C7 0.053(3) 0.025(3) 0.034(3) 0.005(2) 0.016(2) 0.006(2)
C26 0.026(2) 0.035(3) 0.072(4) 0.002(3) 0.014(2) 0.001(2)
C24 0.032(2) 0.028(3) 0.049(3) -0.002(2) -0.005(2) -0.002(2)
C12 0.024(2) 0.046(3) 0.042(3) -0.006(2) 0.001(2) -0.004(2)
C27 0.038(2) 0.037(3) 0.042(3) 0.000(3) -0.001(2) -0.015(3)
C29 0.034(3) 0.034(4) 0.049(4) 0.011(3) -0.009(3) -0.007(3)
F4 0.030(4) 0.030(4) 0.120(8) 0.004(5) -0.003(5) -0.005(3)
C14 0.057(4) 0.057(4) 0.064(4) -0.023(3) 0.024(3) -0.022(3)
C30 0.027(4) 0.039(5) 0.061(5) 0.013(5) -0.001(4) -0.001(4)
C15 0.036(3) 0.080(6) 0.125(7) -0.038(5) 0.021(4) -0.001(3)
C29A 0.036(5) 0.033(5) 0.057(5) 0.005(5) -0.011(5) -0.001(5)
F3A 0.069(7) 0.036(6) 0.065(6) -0.023(5) -0.039(6) 0.023(6)
F2A 0.049(9) 0.043(7) 0.061(8) 0.016(7) -0.014(7) -0.004(7)
F1A 0.037(5) 0.046(6) 0.111(9) 0.004(7) 0.001(6) -0.014(4)
C30A 0.030(4) 0.038(4) 0.061(5) 0.017(4) 0.003(4) 0.003(4)
F7A 0.062(4) 0.052(5) 0.116(7) 0.038(5) 0.017(5) -0.010(4)
F6A 0.047(4) 0.092(6) 0.045(4) 0.005(4) 0.018(3) 0.015(5)
F5A 0.016(4) 0.037(6) 0.090(7) -0.002(5) -0.002(4) -0.006(4)

loop_
_atom_type_symbol
_atom_type_description
_atom_type_scat_dispersion_real
_atom_type_scat_dispersion_imag
_atom_type_scat_source
C C 0.0181 0.0091 'International Tables Vol C Tables 4.2.6.8 and 6.1.1.4'
H H 0.0000 0.0000 'International Tables Vol C Tables 4.2.6.8 and 6.1.1.4'
Au Au -4.4197 7.2980 'International Tables Vol C Tables 4.2.6.8 and 6.1.1.4'
F F 0.0727 0.0534 'International Tables Vol C Tables 4.2.6.8 and 6.1.1.4'
N N 0.0311 0.0180 'International Tables Vol C Tables 4.2.6.8 and 6.1.1.4'
O O 0.0492 0.0322 'International Tables Vol C Tables 4.2.6.8 and 6.1.1.4'

loop_
_geom_angle_atom_site_label_1
_geom_angle_atom_site_label_2
_geom_angle_atom_site_label_3
_geom_angle
_geom_angle_site_symmetry_1
_geom_angle_site_symmetry_3
_geom_angle_publ_flag
C1 Au1 O1 178.87(14) . . ?
C28 O1 Au1 122.9(3) . . ?
C1 N1 C4 124.9(3) . . ?
C1 N1 C2 110.9(3) . . ?
C2 N1 C4 123.9(3) . . ?
C1 N2 C16 126.0(3) . . ?
C1 N2 C3 110.9(3) . . ?
C3 N2 C16 122.6(4) . . ?
N1 C1 Au1 125.7(3) . . ?
N2 C1 Au1 129.3(3) . . ?
N2 C1 N1 104.9(3) . . ?
C19 C20 H20 119.5 . . ?
C19 C20 C21 121.0(4) . . ?
C21 C20 H20 119.5 . . ?
C9 C4 N1 117.1(4) . . ?
C5 C4 N1 118.9(4) . . ?
C5 C4 C9 124.0(4) . . ?
C21 C16 N2 118.6(4) . . ?
C17 C16 N2 117.2(3) . . ?
C17 C16 C21 124.1(4) . . ?
N2 C3 H3 126.8 . . ?
C2 C3 N2 106.5(4) . . ?
C2 C3 H3 126.8 . . ?
N1 C2 H2 126.5 . . ?
C3 C2 N1 106.9(4) . . ?
C3 C2 H2 126.5 . . ?
C20 C19 H19 119.6 . . ?
C18 C19 C20 120.8(4) . . ?
C18 C19 H19 119.6 . . ?
C4 C9 C10 122.3(4) . . ?
C8 C9 C4 116.0(4) . . ?
C8 C9 C10 121.7(4) . . ?
C19 C18 H18 119.8 . . ?
C19 C18 C17 120.5(4) . . ?
C17 C18 H18 119.8 . . ?
C21 C22 H22 108.2 . . ?
C21 C22 C23 110.2(4) . . ?
C21 C22 C24 111.6(4) . . ?
C23 C22 H22 108.2 . . ?
C23 C22 C24 110.3(4) . . ?
C24 C22 H22 108.2 . . ?
O1 C28 H28 104.3 . . ?
O1 C28 H28A 112.7 . . ?
O1 C28 C29 109.8(5) . . ?
O1 C28 C30 114.1(7) . . ?
O1 C28 C29A 107.9(9) . . ?
O1 C28 C30A 109.8(6) . . ?
C29 C28 H28 104.3 . . ?
C30 C28 H28 104.3 . . ?
C30 C28 C29 118.4(7) . . ?
C29A C28 H28A 112.7 . . ?
C29A C28 C30A 100.4(8) . . ?
C30A C28 H28A 112.7 . . ?
C20 C21 C16 116.6(4) . . ?
C20 C21 C22 120.1(4) . . ?
C16 C21 C22 123.3(4) . . ?
C16 C17 C18 117.0(4) . . ?
C16 C17 C25 123.0(4) . . ?
C18 C17 C25 120.0(4) . . ?
C5 C13 H13 107.5 . . ?
C14 C13 H13 107.5 . . ?
C14 C13 C5 111.8(4) . . ?
C15 C13 H13 107.5 . . ?
C15 C13 C5 111.7(5) . . ?
C15 C13 C14 110.7(5) . . ?
C17 C25 H25 107.9 . . ?
C26 C25 C17 110.7(4) . . ?
C26 C25 H25 107.9 . . ?
C26 C25 C27 111.1(4) . . ?
C27 C25 C17 111.2(4) . . ?
C27 C25 H25 107.9 . . ?
C22 C23 H23A 109.5 . . ?
C22 C23 H23B 109.5 . . ?
C22 C23 H23C 109.5 . . ?
H23A C23 H23B 109.5 . . ?
H23A C23 H23C 109.5 . . ?
H23B C23 H23C 109.5 . . ?
C9 C8 H8 119.1 . . ?
C7 C8 C9 121.8(4) . . ?
C7 C8 H8 119.1 . . ?
C9 C10 H10 107.6 . . ?
C9 C10 C11 112.6(4) . . ?
C9 C10 C12 110.6(4) . . ?
C11 C10 H10 107.6 . . ?
C12 C10 H10 107.6 . . ?
C12 C10 C11 110.6(4) . . ?
C4 C5 C13 121.8(4) . . ?
C4 C5 C6 117.5(4) . . ?
C6 C5 C13 120.7(4) . . ?
C5 C6 H6 119.7 . . ?
C7 C6 C5 120.6(4) . . ?
C7 C6 H6 119.7 . . ?
C10 C11 H11A 109.5 . . ?
C10 C11 H11B 109.5 . . ?
C10 C11 H11C 109.5 . . ?
H11A C11 H11B 109.5 . . ?
H11A C11 H11C 109.5 . . ?
H11B C11 H11C 109.5 . . ?
C8 C7 C6 120.0(4) . . ?
C8 C7 H7 120.0 . . ?
C6 C7 H7 120.0 . . ?
C25 C26 H26A 109.5 . . ?
C25 C26 H26B 109.5 . . ?
C25 C26 H26C 109.5 . . ?
H26A C26 H26B 109.5 . . ?
H26A C26 H26C 109.5 . . ?
H26B C26 H26C 109.5 . . ?
C22 C24 H24A 109.5 . . ?
C22 C24 H24B 109.5 . . ?
C22 C24 H24C 109.5 . . ?
H24A C24 H24B 109.5 . . ?
H24A C24 H24C 109.5 . . ?
H24B C24 H24C 109.5 . . ?
C10 C12 H12A 109.5 . . ?
C10 C12 H12B 109.5 . . ?
C10 C12 H12C 109.5 . . ?
H12A C12 H12B 109.5 . . ?
H12A C12 H12C 109.5 . . ?
H12B C12 H12C 109.5 . . ?
C25 C27 H27A 109.5 . . ?
C25 C27 H27B 109.5 . . ?
C25 C27 H27C 109.5 . . ?
H27A C27 H27B 109.5 . . ?
H27A C27 H27C 109.5 . . ?
H27B C27 H27C 109.5 . . ?
F2 C29 C28 114.0(11) . . ?
F3 C29 F2 108.7(12) . . ?
F3 C29 C28 113.0(8) . . ?
F1 C29 F2 107.9(10) . . ?
F1 C29 C28 108.0(8) . . ?
F1 C29 F3 104.8(8) . . ?
C13 C14 H14A 109.5 . . ?
C13 C14 H14B 109.5 . . ?
C13 C14 H14C 109.5 . . ?
H14A C14 H14B 109.5 . . ?
H14A C14 H14C 109.5 . . ?
H14B C14 H14C 109.5 . . ?
F5 C30 C28 114(2) . . ?
F6 C30 F5 102(2) . . ?
F6 C30 C28 109.2(10) . . ?
F6 C30 F4 107.5(12) . . ?
F4 C30 F5 116.5(16) . . ?
F4 C30 C28 107.3(9) . . ?
C13 C15 H15A 109.5 . . ?
C13 C15 H15B 109.5 . . ?
C13 C15 H15C 109.5 . . ?
H15A C15 H15B 109.5 . . ?
H15A C15 H15C 109.5 . . ?
H15B C15 H15C 109.5 . . ?
F3A C29A C28 111.4(12) . . ?
F3A C29A F2A 108(2) . . ?
F2A C29A C28 113(2) . . ?
F1A C29A C28 114.8(13) . . ?
F1A C29A F3A 107.7(14) . . ?
F1A C29A F2A 100.8(18) . . ?
F7A C30A C28 112.4(8) . . ?
F7A C30A F6A 105.4(10) . . ?
F7A C30A F5A 101.5(13) . . ?
F6A C30A C28 113.9(8) . . ?
F6A C30A F5A 112.3(15) . . ?
F5A C30A C28 110.5(16) . . ?

loop_
_geom_bond_atom_site_label_1
_geom_bond_atom_site_label_2
_geom_bond_distance
_geom_bond_site_symmetry_2
_geom_bond_publ_flag
Au1 O1 2.018(3) . ?
Au1 C1 1.963(4) . ?
O1 C28 1.360(5) . ?
F2 C29 1.358(10) . ?
F5 C30 1.355(13) . ?
N1 C1 1.353(5) . ?
N1 C4 1.445(5) . ?
N1 C2 1.384(5) . ?
N2 C1 1.347(5) . ?
N2 C16 1.453(5) . ?
N2 C3 1.393(5) . ?
C20 H20 0.9500 . ?
C20 C19 1.390(6) . ?
C20 C21 1.390(6) . ?
C4 C9 1.405(6) . ?
C4 C5 1.392(6) . ?
C16 C21 1.404(5) . ?
C16 C17 1.393(6) . ?
C3 H3 0.9500 . ?
C3 C2 1.342(6) . ?
C2 H2 0.9500 . ?
C19 H19 0.9500 . ?
C19 C18 1.390(6) . ?
C9 C8 1.395(6) . ?
C9 C10 1.513(6) . ?
C18 H18 0.9500 . ?
C18 C17 1.399(6) . ?
C22 H22 1.0000 . ?
C22 C21 1.519(6) . ?
C22 C23 1.529(6) . ?
C22 C24 1.529(6) . ?
C28 H28 1.0000 . ?
C28 H28A 1.0000 . ?
C28 C29 1.511(9) . ?
C28 C30 1.509(12) . ?
C28 C29A 1.507(13) . ?
C28 C30A 1.532(10) . ?
C17 C25 1.527(6) . ?
C13 H13 1.0000 . ?
C13 C5 1.526(6) . ?
C13 C14 1.517(7) . ?
C13 C15 1.509(7) . ?
C25 H25 1.0000 . ?
C25 C26 1.523(7) . ?
C25 C27 1.525(6) . ?
C23 H23A 0.9800 . ?
C23 H23B 0.9800 . ?
C23 H23C 0.9800 . ?
C8 H8 0.9500 . ?
C8 C7 1.391(7) . ?
C10 H10 1.0000 . ?
C10 C11 1.525(6) . ?
C10 C12 1.516(7) . ?
C5 C6 1.395(6) . ?
C6 H6 0.9500 . ?
C6 C7 1.391(7) . ?
C11 H11A 0.9800 . ?
C11 H11B 0.9800 . ?
C11 H11C 0.9800 . ?
F6 C30 1.328(12) . ?
F3 C29 1.334(9) . ?
F1 C29 1.333(9) . ?
C7 H7 0.9500 . ?
C26 H26A 0.9800 . ?
C26 H26B 0.9800 . ?
C26 H26C 0.9800 . ?
C24 H24A 0.9800 . ?
C24 H24B 0.9800 . ?
C24 H24C 0.9800 . ?
C12 H12A 0.9800 . ?
C12 H12B 0.9800 . ?
C12 H12C 0.9800 . ?
C27 H27A 0.9800 . ?
C27 H27B 0.9800 . ?
C27 H27C 0.9800 . ?
F4 C30 1.339(12) . ?
C14 H14A 0.9800 . ?
C14 H14B 0.9800 . ?
C14 H14C 0.9800 . ?
C15 H15A 0.9800 . ?
C15 H15B 0.9800 . ?
C15 H15C 0.9800 . ?
C29A F3A 1.330(13) . ?
C29A F2A 1.341(14) . ?
C29A F1A 1.324(13) . ?
C30A F7A 1.334(10) . ?
C30A F6A 1.344(10) . ?
C30A F5A 1.360(12) . ?

loop_
_geom_torsion_atom_site_label_1
_geom_torsion_atom_site_label_2
_geom_torsion_atom_site_label_3
_geom_torsion_atom_site_label_4
_geom_torsion
_geom_torsion_site_symmetry_1
_geom_torsion_site_symmetry_2
_geom_torsion_site_symmetry_3
_geom_torsion_site_symmetry_4
_geom_torsion_publ_flag
Au1 O1 C28 C29 -135.8(5) . . . . ?
Au1 O1 C28 C30 88.7(7) . . . . ?
Au1 O1 C28 C29A -145.5(7) . . . . ?
Au1 O1 C28 C30A 105.9(5) . . . . ?
O1 C28 C29 F2 -167.9(10) . . . . ?
O1 C28 C29 F3 -43.2(10) . . . . ?
O1 C28 C29 F1 72.3(9) . . . . ?
O1 C28 C30 F5 160.0(19) . . . . ?
O1 C28 C30 F6 47.1(12) . . . . ?
O1 C28 C30 F4 -69.2(11) . . . . ?
O1 C28 C29A F3A -71.1(15) . . . . ?
O1 C28 C29A F2A 166.6(18) . . . . ?
O1 C28 C29A F1A 51.6(16) . . . . ?
O1 C28 C30A F7A -54.9(10) . . . . ?
O1 C28 C30A F6A 64.9(9) . . . . ?
O1 C28 C30A F5A -167.5(11) . . . . ?
N1 C4 C9 C8 178.8(4) . . . . ?
N1 C4 C9 C10 -3.3(6) . . . . ?
N1 C4 C5 C13 2.8(6) . . . . ?
N1 C4 C5 C6 -178.4(4) . . . . ?
N2 C16 C21 C20 176.7(4) . . . . ?
N2 C16 C21 C22 -5.1(7) . . . . ?
N2 C16 C17 C18 -176.2(4) . . . . ?
N2 C16 C17 C25 4.3(6) . . . . ?
N2 C3 C2 N1 0.1(5) . . . . ?
C1 N1 C4 C9 88.4(5) . . . . ?
C1 N1 C4 C5 -92.4(5) . . . . ?
C1 N1 C2 C3 0.2(5) . . . . ?
C1 N2 C16 C21 88.0(5) . . . . ?
C1 N2 C16 C17 -95.1(5) . . . . ?
C1 N2 C3 C2 -0.3(5) . . . . ?
C20 C19 C18 C17 0.2(7) . . . . ?
C4 N1 C1 Au1 10.1(5) . . . . ?
C4 N1 C1 N2 -174.1(3) . . . . ?
C4 N1 C2 C3 174.0(4) . . . . ?
C4 C9 C8 C7 -0.5(7) . . . . ?
C4 C9 C10 C11 135.3(4) . . . . ?
C4 C9 C10 C12 -100.4(5) . . . . ?
C4 C5 C6 C7 -0.1(7) . . . . ?
C16 N2 C1 Au1 -12.2(6) . . . . ?
C16 N2 C1 N1 172.3(3) . . . . ?
C16 N2 C3 C2 -172.5(4) . . . . ?
C16 C17 C25 C26 -113.2(5) . . . . ?
C16 C17 C25 C27 122.7(5) . . . . ?
C3 N2 C1 Au1 176.0(3) . . . . ?
C3 N2 C1 N1 0.4(4) . . . . ?
C3 N2 C16 C21 -101.1(5) . . . . ?
C3 N2 C16 C17 75.9(5) . . . . ?
C2 N1 C1 Au1 -176.2(3) . . . . ?
C2 N1 C1 N2 -0.4(4) . . . . ?
C2 N1 C4 C9 -84.5(5) . . . . ?
C2 N1 C4 C5 94.7(5) . . . . ?
C19 C20 C21 C16 -0.5(7) . . . . ?
C19 C20 C21 C22 -178.7(4) . . . . ?
C19 C18 C17 C16 -0.6(7) . . . . ?
C19 C18 C17 C25 178.9(4) . . . . ?
C9 C4 C5 C13 -178.1(4) . . . . ?
C9 C4 C5 C6 0.7(7) . . . . ?
C9 C8 C7 C6 1.1(7) . . . . ?
C18 C17 C25 C26 67.3(5) . . . . ?
C18 C17 C25 C27 -56.8(6) . . . . ?
C21 C20 C19 C18 0.4(7) . . . . ?
C21 C16 C17 C18 0.6(7) . . . . ?
C21 C16 C17 C25 -178.9(4) . . . . ?
C17 C16 C21 C20 0.0(7) . . . . ?
C17 C16 C21 C22 178.2(4) . . . . ?
C13 C5 C6 C7 178.7(4) . . . . ?
C23 C22 C21 C20 67.4(5) . . . . ?
C23 C22 C21 C16 -110.7(5) . . . . ?
C8 C9 C10 C11 -46.8(6) . . . . ?
C8 C9 C10 C12 77.5(5) . . . . ?
C10 C9 C8 C7 -178.5(4) . . . . ?
C5 C4 C9 C8 -0.4(6) . . . . ?
C5 C4 C9 C10 177.6(4) . . . . ?
C5 C6 C7 C8 -0.7(7) . . . . ?
C24 C22 C21 C20 -55.5(6) . . . . ?
C24 C22 C21 C16 126.3(5) . . . . ?
C29 C28 C30 F5 29(2) . . . . ?
C29 C28 C30 F6 -84.4(13) . . . . ?
C29 C28 C30 F4 159.4(9) . . . . ?
C14 C13 C5 C4 -113.5(5) . . . . ?
C14 C13 C5 C6 67.7(6) . . . . ?
C30 C28 C29 F2 -34.5(13) . . . . ?
C30 C28 C29 F3 90.2(12) . . . . ?
C30 C28 C29 F1 -154.4(9) . . . . ?
C15 C13 C5 C4 121.8(5) . . . . ?
C15 C13 C5 C6 -56.9(6) . . . . ?
C29A C28 C30A F7A -168.4(12) . . . . ?
C29A C28 C30A F6A -48.5(13) . . . . ?
C29A C28 C30A F5A 79.0(14) . . . . ?
C30A C28 C29A F3A 43.8(17) . . . . ?
C30A C28 C29A F2A -78(2) . . . . ?
C30A C28 C29A F1A 166.5(14) . . . . ?
